data_7235616
loop_
_publ_author_name
'Naveen, Naveen'
'Babu, Srinivasarao Arulananda'
'Kaur, Gurpreet'
'Aslam, Nayyar Ahmad'
'Karanam, Maheswararao'

_publ_section_title
;
 Glaser--Eglinton--Hay sp--sp coupling and macrocyclization: construction
 of a new class of polyether macrocycles having a 1,3-diyne unit
;
_journal_issue 36
_journal_name_full 'RSC Adv.'
_journal_page_first 18904
_journal_paper_doi 10.1039/C4RA02174F
_journal_volume 4
_journal_year 2014
_chemical_formula_moiety 'C24 H24 O5'
_chemical_formula_sum 'C24 H24 O5'
_chemical_formula_weight 392.43
_space_group_crystal_system monoclinic
_space_group_IT_number 14
_space_group_name_Hall '-P 2ybc'
_space_group_name_H-M_alt 'P 1 21/c 1'
_atom_sites_solution_hydrogens geom
_atom_sites_solution_primary direct
_atom_sites_solution_secondary difmap
_audit_creation_date 2013-07-02T12:33:17-00:00
_audit_creation_method 'WinGX routine CIF_UPDATE'
_cell_angle_alpha 90
_cell_angle_beta 91.639(2)
_cell_angle_gamma 90
_cell_formula_units_Z 4
_cell_length_a 20.0985(11)
_cell_length_b 8.3800(4)
_cell_length_c 12.1731(6)
_cell_measurement_reflns_used 2313
_cell_measurement_temperature 298(2)
_cell_measurement_theta_max 23.29
_cell_measurement_theta_min 2.63
_cell_volume 2049.42(18)
_computing_data_reduction 'SAINT v7.68A (Bruker, 2009)'
_computing_molecular_graphics
;
O. V. Dolomanov, L. J. Bourhis, R. J. Gildea, J. A. K. Howard and H. Puschmann,
OLEX2: a complete structure solution, refinement and analysis program.
        J. Appl. Cryst. (2009). 42, 339-341.
;
_computing_publication_material
;
O. V. Dolomanov, L. J. Bourhis, R. J. Gildea, J. A. K. Howard and H. Puschmann,
OLEX2: a complete structure solution, refinement and analysis program.
        J. Appl. Cryst. (2009). 42, 339-341.
;
_computing_structure_refinement
;
        SHELXL, G.M. Sheldrick, Acta Cryst.
        (2008). A64, 112-122
;
_computing_structure_solution 'SHELXS-97 (Sheldrick, 1990)'
_diffrn_ambient_temperature 298
_diffrn_measured_fraction_theta_full 0.855
_diffrn_measured_fraction_theta_max 0.855
_diffrn_measurement_device_type 'Bruker APEX-II CCD'
_diffrn_measurement_method '\f and \w scans'
_diffrn_radiation_monochromator graphite
_diffrn_radiation_type MoK\a
_diffrn_radiation_wavelength 0.71073
_diffrn_reflns_av_R_equivalents 0.0499
_diffrn_reflns_limit_h_max 18
_diffrn_reflns_limit_h_min -23
_diffrn_reflns_limit_k_max 9
_diffrn_reflns_limit_k_min -9
_diffrn_reflns_limit_l_max 14
_diffrn_reflns_limit_l_min -13
_diffrn_reflns_number 7127
_diffrn_reflns_theta_full 24.87
_diffrn_reflns_theta_max 24.87
_diffrn_reflns_theta_min 2.63
_diffrn_source 'fine-focus sealed tube'
_diffrn_standards_number 0
_exptl_absorpt_coefficient_mu 0.089
_exptl_absorpt_correction_T_max 0.7451
_exptl_absorpt_correction_T_min 0.6537
_exptl_absorpt_correction_type multi-scan
_exptl_absorpt_process_details
;
        SADABS-2008/1 (Bruker,2008) was used for absorption correction.
        wR2(int) was 0.0754 before and 0.0645 after correction.
        The Ratio of minimum to maximum transmission is 0.8773.
        The \l/2 correction factor is 0.0015.
;
_exptl_crystal_density_diffrn 1.272
_exptl_crystal_density_method 'not measured'
_exptl_crystal_F_000 832
_exptl_crystal_size_max 0.3
_exptl_crystal_size_mid 0.2
_exptl_crystal_size_min 0.1
_refine_diff_density_max 1.273
_refine_diff_density_min -0.573
_refine_diff_density_rms 0.08
_refine_ls_extinction_coef 0.010(8)
_refine_ls_extinction_method SHELXL
_refine_ls_goodness_of_fit_ref 1.575
_refine_ls_hydrogen_treatment constr
_refine_ls_matrix_type full
_refine_ls_number_parameters 263
_refine_ls_number_reflns 3040
_refine_ls_number_restraints 0
_refine_ls_restrained_S_all 1.575
_refine_ls_R_factor_all 0.1312
_refine_ls_R_factor_gt 0.1097
_refine_ls_shift/su_max 0.001
_refine_ls_shift/su_mean 0
_refine_ls_structure_factor_coef Fsqd
_refine_ls_weighting_details 'calc w=1/[\s^2^(Fo^2^)+(0.2000P)^2^+0.0000P] where P=(Fo^2^+2Fc^2^)/3'
_refine_ls_weighting_scheme calc
_refine_ls_wR_factor_gt 0.3576
_refine_ls_wR_factor_ref 0.3896
_reflns_number_gt 2200
_reflns_number_total 3040
_reflns_threshold_expression >2sigma(I)
_cod_data_source_file c4ra02174f2.cif
_cod_data_source_block nm679a
_cod_database_code 7235616

loop_
_space_group_symop_id
_space_group_symop_operation_xyz
1 'x, y, z'
2 '-x, y+1/2, -z+1/2'
3 '-x, -y, -z'
4 'x, -y-1/2, z-1/2'

loop_
_atom_site_label
_atom_site_type_symbol
_atom_site_fract_x
_atom_site_fract_y
_atom_site_fract_z
_atom_site_U_iso_or_equiv
_atom_site_adp_type
_atom_site_occupancy
_atom_site_symmetry_multiplicity
_atom_site_calc_flag
_atom_site_refinement_flags
H10 H 0.5424 0.5556 -0.4413 0.11 Uiso 1 1 calc R
H15A H 0.6022 0.4647 0.1852 0.134 Uiso 1 1 calc R
H15B H 0.6307 0.2937 0.1679 0.134 Uiso 1 1 calc R
H14A H 0.6064 0.2925 -0.0061 0.144 Uiso 1 1 calc R
H14B H 0.5468 0.3889 0.0406 0.144 Uiso 1 1 calc R
H9 H 0.6326 0.6981 -0.3663 0.087 Uiso 1 1 calc R
H17A H 0.7468 0.2021 0.2148 0.101 Uiso 1 1 calc R
H17B H 0.8067 0.1859 0.1351 0.101 Uiso 1 1 calc R
H16A H 0.781 0.4492 0.0723 0.126 Uiso 1 1 calc R
H16B H 0.7293 0.3182 0.036 0.126 Uiso 1 1 calc R
H19 H 0.8269 0.0417 0.3058 0.083 Uiso 1 1 calc R
H20 H 0.8844 -0.0674 0.4551 0.099 Uiso 1 1 calc R
H21 H 0.9468 0.0903 0.5685 0.092 Uiso 1 1 calc R
H22 H 0.9521 0.3605 0.539 0.073 Uiso 1 1 calc R
H24A H 0.862 0.5845 0.3467 0.059 Uiso 1 1 calc R
H24B H 0.9182 0.5979 0.4389 0.059 Uiso 1 1 calc R
H1A H 0.9965 0.7094 0.2018 0.072 Uiso 1 1 calc R
H1B H 0.9653 0.7796 0.3078 0.072 Uiso 1 1 calc R
H6A H 0.679 1.0399 -0.0332 0.088 Uiso 1 1 calc R
H6B H 0.7229 0.997 -0.1331 0.088 Uiso 1 1 calc R
H7A H 0.7095 0.6459 -0.1143 0.086 Uiso 1 1 calc R
H7B H 0.7096 0.7513 -0.2213 0.086 Uiso 1 1 calc R
H12 H 0.5155 0.3488 -0.1511 0.122 Uiso 1 1 calc R
H11 H 0.4853 0.3838 -0.3333 0.123 Uiso 1 1 calc R
C1 C 0.9580(2) 0.7048(5) 0.2479(4) 0.0602(13) Uani 1 1 d .
C2 C 0.8984(3) 0.7548(5) 0.1825(4) 0.0597(13) Uani 1 1 d .
C3 C 0.8496(3) 0.7947(5) 0.1314(3) 0.0555(13) Uani 1 1 d .
C4 C 0.7969(3) 0.8429(5) 0.0668(4) 0.0585(13) Uani 1 1 d .
C5 C 0.7532(3) 0.8902(5) 0.0062(4) 0.0627(14) Uani 1 1 d .
C6 C 0.7017(3) 0.9531(6) -0.0692(5) 0.0735(16) Uani 1 1 d .
C7 C 0.6820(3) 0.7107(7) -0.1635(4) 0.0716(15) Uani 1 1 d .
C8 C 0.6261(3) 0.6125(6) -0.2122(4) 0.0682(15) Uani 1 1 d .
C9 C 0.6086(3) 0.6294(6) -0.3224(4) 0.0729(16) Uani 1 1 d .
C10 C 0.5548(4) 0.5431(8) -0.3676(6) 0.092(2) Uani 1 1 d .
C11 C 0.5209(4) 0.4411(9) -0.3031(7) 0.102(2) Uani 1 1 d .
C12 C 0.5382(4) 0.4211(8) -0.1942(7) 0.102(2) Uani 1 1 d .
C13 C 0.5902(3) 0.5106(8) -0.1500(5) 0.091(2) Uani 1 1 d .
C14 C 0.5943(4) 0.3918(9) 0.0291(7) 0.120(3) Uani 1 1 d .
C15 C 0.6294(4) 0.4007(10) 0.1375(7) 0.112(3) Uani 1 1 d .
C16 C 0.7475(4) 0.3763(10) 0.0989(5) 0.105(2) Uani 1 1 d .
C17 C 0.7802(3) 0.2612(7) 0.1757(5) 0.0843(18) Uani 1 1 d .
C18 C 0.8545(2) 0.2698(5) 0.3340(3) 0.0515(12) Uani 1 1 d .
C19 C 0.8520(3) 0.1071(6) 0.3528(4) 0.0693(15) Uani 1 1 d .
C20 C 0.8867(3) 0.0417(6) 0.4419(5) 0.0822(18) Uani 1 1 d .
C21 C 0.9235(3) 0.1351(6) 0.5090(5) 0.0765(16) Uani 1 1 d .
C22 C 0.9272(2) 0.2968(6) 0.4906(4) 0.0610(13) Uani 1 1 d .
C23 C 0.8946(2) 0.3659(5) 0.4013(3) 0.0465(11) Uani 1 1 d .
C24 C 0.9037(2) 0.5392(5) 0.3739(3) 0.0489(11) Uani 1 1 d .
O1 O 0.82119(17) 0.3473(4) 0.2507(2) 0.0683(11) Uani 1 1 d .
O4 O 0.95277(16) 0.5493(3) 0.2916(2) 0.0547(10) Uani 1 1 d .
O5 O 0.65389(18) 0.8391(4) -0.1049(3) 0.0715(11) Uani 1 1 d .
O6 O 0.6070(3) 0.5106(6) -0.0383(4) 0.125(2) Uani 1 1 d .
O7 O 0.6971(4) 0.4645(8) 0.1449(5) 0.139(2) Uani 1 1 d .

loop_
_atom_site_aniso_label
_atom_site_aniso_U_11
_atom_site_aniso_U_22
_atom_site_aniso_U_33
_atom_site_aniso_U_23
_atom_site_aniso_U_13
_atom_site_aniso_U_12
C1 0.053(3) 0.068(3) 0.060(3) 0.005(2) -0.006(2) -0.015(2)
C2 0.075(4) 0.055(2) 0.049(2) -0.0003(18) 0.006(3) -0.014(2)
C3 0.063(4) 0.058(2) 0.046(2) -0.0015(18) -0.002(2) -0.011(2)
C4 0.066(4) 0.057(2) 0.053(2) -0.0030(19) 0.007(3) -0.010(2)
C5 0.065(4) 0.064(3) 0.059(3) 0.001(2) 0.003(3) -0.012(2)
C6 0.072(4) 0.070(3) 0.078(3) 0.007(2) -0.009(3) -0.002(2)
C7 0.050(4) 0.093(4) 0.072(3) 0.000(3) -0.002(3) -0.003(2)
C8 0.055(4) 0.076(3) 0.074(3) -0.007(2) 0.002(3) -0.003(2)
C9 0.072(4) 0.081(3) 0.066(3) -0.012(2) -0.001(3) 0.008(3)
C10 0.075(5) 0.109(5) 0.090(4) -0.034(4) -0.019(4) 0.011(3)
C11 0.072(5) 0.109(5) 0.126(6) -0.047(4) -0.001(5) -0.020(4)
C12 0.082(5) 0.106(4) 0.117(6) -0.016(4) 0.012(4) -0.027(4)
C13 0.088(5) 0.104(4) 0.080(4) 0.005(3) -0.005(4) -0.023(3)
C14 0.094(6) 0.122(6) 0.144(6) 0.043(5) 0.006(5) 0.002(4)
C15 0.064(5) 0.134(5) 0.138(6) 0.057(5) 0.004(5) -0.007(4)
C16 0.078(6) 0.156(7) 0.080(4) -0.023(4) -0.006(4) -0.001(4)
C17 0.087(5) 0.089(4) 0.075(3) -0.013(3) -0.019(3) -0.007(3)
C18 0.046(3) 0.058(2) 0.051(2) -0.0027(18) 0.008(2) -0.0012(18)
C19 0.079(4) 0.057(3) 0.072(3) -0.008(2) 0.004(3) -0.006(2)
C20 0.091(5) 0.053(3) 0.104(4) 0.018(3) 0.017(4) 0.004(3)
C21 0.066(4) 0.080(3) 0.084(4) 0.025(3) 0.008(3) 0.014(3)
C22 0.046(3) 0.077(3) 0.059(3) 0.012(2) 0.005(2) 0.000(2)
C23 0.034(3) 0.058(2) 0.047(2) -0.0026(17) 0.008(2) 0.0020(16)
C24 0.046(3) 0.055(2) 0.045(2) -0.0055(16) 0.004(2) -0.0010(17)
O1 0.075(3) 0.0644(19) 0.065(2) -0.0063(14) -0.0176(19) -0.0042(15)
O4 0.049(2) 0.0564(17) 0.0589(18) 0.0022(13) 0.0066(17) -0.0022(12)
O5 0.059(3) 0.082(2) 0.073(2) -0.0038(17) -0.0023(19) -0.0018(16)
O6 0.141(5) 0.123(4) 0.110(3) 0.030(3) -0.003(3) -0.050(3)
O7 0.132(6) 0.172(5) 0.113(4) -0.039(4) -0.004(4) -0.005(4)

loop_
_atom_type_symbol
_atom_type_description
_atom_type_scat_dispersion_real
_atom_type_scat_dispersion_imag
_atom_type_scat_source
C C 0.0033 0.0016 'International Tables Vol C Tables 4.2.6.8 and 6.1.1.4'
H H 0 0 'International Tables Vol C Tables 4.2.6.8 and 6.1.1.4'
O O 0.0106 0.006 'International Tables Vol C Tables 4.2.6.8 and 6.1.1.4'

loop_
_geom_angle_atom_site_label_1
_geom_angle_atom_site_label_2
_geom_angle_atom_site_label_3
_geom_angle
O4 C1 C2 113.3(4)
C3 C2 C1 178.8(5)
C2 C3 C4 175.8(5)
C5 C4 C3 176.1(5)
C4 C5 C6 177.6(5)
O5 C6 C5 114.3(4)
O5 C7 C8 108.1(4)
C9 C8 C7 119.5(5)
C13 C8 C7 121.8(5)
C13 C8 C9 118.6(5)
C8 C9 C10 120.0(6)
C11 C10 C9 119.5(6)
C10 C11 C12 121.3(6)
C11 C12 C13 118.6(7)
C8 C13 C12 122.0(6)
C8 C13 O6 115.2(5)
C12 C13 O6 122.7(6)
O6 C14 C15 114.9(7)
O7 C15 C14 119.4(7)
O7 C16 C17 114.1(6)
O1 C17 C16 108.4(5)
C19 C18 C23 119.8(4)
O1 C18 C19 124.9(4)
O1 C18 C23 115.3(3)
C18 C19 C20 120.0(4)
C21 C20 C19 120.2(4)
C20 C21 C22 120.5(5)
C21 C22 C23 121.0(5)
C18 C23 C24 120.1(3)
C22 C23 C18 118.4(4)
C22 C23 C24 121.5(4)
O4 C24 C23 107.7(3)
C18 O1 C17 120.2(4)
C1 O4 C24 112.3(3)
C6 O5 C7 113.0(4)
C14 O6 C13 124.2(6)
C16 O7 C15 118.1(7)

loop_
_geom_bond_atom_site_label_1
_geom_bond_atom_site_label_2
_geom_bond_distance
C1 C2 1.480(7)
C1 O4 1.413(5)
C2 C3 1.194(7)
C3 C4 1.362(7)
C4 C5 1.198(7)
C5 C6 1.462(7)
C6 O5 1.415(6)
C7 O5 1.417(6)
C8 C7 1.501(7)
C8 C13 1.362(8)
C9 C8 1.384(8)
C10 C9 1.401(8)
C10 C11 1.357(10)
C12 C11 1.371(10)
C13 C12 1.383(9)
C13 O6 1.392(8)
C15 C14 1.480(11)
C17 C16 1.483(9)
C18 C19 1.384(6)
C18 C23 1.389(6)
C18 O1 1.364(5)
C19 C20 1.385(8)
C20 C21 1.339(8)
C21 C22 1.376(7)
C23 C22 1.381(6)
C23 C24 1.502(6)
C24 O4 1.427(5)
O1 C17 1.410(6)
O6 C14 1.319(8)
O7 C15 1.461(9)
O7 C16 1.386(9)
